data_7216208
loop_
_publ_author_name
'Thomas, Lynne H.'
'Klapwijk, Anneke R.'
'Wales, Craig'
'Wilson, Chick C.'

_publ_section_title
;
 Intermolecular hydrogen transfer and solubility tuning in multi-component
 molecular crystals of the API piroxicam
;
_journal_issue 26
_journal_name_full CrystEngComm
_journal_page_first 5924
_journal_paper_doi 10.1039/c4ce00246f
_journal_volume 16
_journal_year 2014
_chemical_formula_moiety 'C15 H12 N3 O4 S, C7 H7 N2'
_chemical_formula_sum 'C22 H19 N5 O4 S'
_chemical_formula_weight 449.48
_chemical_name_systematic
;
 ?
;
_space_group_IT_number 2
_symmetry_cell_setting triclinic
_symmetry_space_group_name_Hall '-P 1'
_symmetry_space_group_name_H-M 'P -1'
_atom_sites_solution_hydrogens mixed
_audit_creation_date 2014-01-21T17:40:32-00:00
_audit_creation_method 'WinGX routine CIF_UPDATE'
_cell_angle_alpha 72.186(7)
_cell_angle_beta 68.682(7)
_cell_angle_gamma 80.962(7)
_cell_formula_units_Z 4
_cell_length_a 12.005(3)
_cell_length_b 13.789(3)
_cell_length_c 13.810(4)
_cell_measurement_temperature 100(2)
_cell_volume 2024.8(9)
_computing_cell_refinement 'Bruker APEX2 (2009)'
_computing_data_collection 'Bruker APEX2 (2009)'
_computing_data_reduction 'Bruker APEX2 (2009)'
_computing_structure_refinement 'SHELXL-2013 (Sheldrick, 2013)'
_computing_structure_solution 'SHELXS-97 (Sheldrick, 2008)'
_diffrn_ambient_temperature 100(2)
_diffrn_measured_fraction_theta_full 0.832
_diffrn_measured_fraction_theta_max 0.971
_diffrn_measurement_device_type 'Bruker Apex II CCD'
_diffrn_measurement_method 'CCD; rotation images'
_diffrn_radiation_monochromator graphite
_diffrn_radiation_source 'fine-focus sealed tube'
_diffrn_radiation_type MoK\a
_diffrn_radiation_wavelength 0.71073
_diffrn_reflns_av_R_equivalents 0.1716
_diffrn_reflns_Laue_measured_fraction_full 0.832
_diffrn_reflns_Laue_measured_fraction_max 0.971
_diffrn_reflns_limit_h_max 13
_diffrn_reflns_limit_h_min -13
_diffrn_reflns_limit_k_max 15
_diffrn_reflns_limit_k_min -14
_diffrn_reflns_limit_l_max 15
_diffrn_reflns_limit_l_min -15
_diffrn_reflns_number 23716
_diffrn_reflns_point_group_measured_fraction_full 0.832
_diffrn_reflns_point_group_measured_fraction_max 0.971
_diffrn_reflns_theta_full 25.242
_diffrn_reflns_theta_max 23.905
_diffrn_reflns_theta_min 1.553
_exptl_absorpt_coefficient_mu 0.202
_exptl_absorpt_correction_T_max 1
_exptl_absorpt_correction_T_min 0.8275
_exptl_absorpt_correction_type multi-scan
_exptl_absorpt_process_details 'SADABS (Blessing, 1997)'
_exptl_crystal_density_diffrn 1.474
_exptl_crystal_F_000 936
_refine_diff_density_max 0.331
_refine_diff_density_min -0.339
_refine_diff_density_rms 0.072
_refine_ls_extinction_method none
_refine_ls_goodness_of_fit_ref 0.887
_refine_ls_hydrogen_treatment mixed
_refine_ls_matrix_type full
_refine_ls_number_parameters 597
_refine_ls_number_reflns 6114
_refine_ls_number_restraints 0
_refine_ls_restrained_S_all 0.887
_refine_ls_R_factor_all 0.1858
_refine_ls_R_factor_gt 0.0618
_refine_ls_shift/su_max 0
_refine_ls_shift/su_mean 0
_refine_ls_structure_factor_coef Fsqd
_refine_ls_weighting_details 'w=1/[\s^2^(Fo^2^)] where P=(Fo^2^+2Fc^2^)/3'
_refine_ls_weighting_scheme calc
_refine_ls_wR_factor_ref 0.102
_reflns_number_gt 2700
_reflns_number_total 6114
_reflns_threshold_expression 'I > 2\s(I)'
_cod_data_source_file c4ce00246f2.cif
_cod_data_source_block shelx
_cod_depositor_comments 'Adding full bibliography for 7216204--7216215.cif.'
_cod_database_code 7216208

loop_
_symmetry_equiv_pos_as_xyz
'x, y, z'
'-x, -y, -z'

loop_
_atom_site_label
_atom_site_fract_x
_atom_site_fract_y
_atom_site_fract_z
_atom_site_U_iso_or_equiv
_atom_site_adp_type
_atom_site_calc_flag
_atom_site_occupancy
_atom_site_type_symbol
S1 0.25564(12) 0.50942(11) 0.18398(12) 0.0240(4) Uani d 1 S
S2 0.70300(13) 0.84871(11) 0.05735(11) 0.0221(4) Uani d 1 S
O1 0.2683(3) 0.4175(3) 0.2638(3) 0.0255(10) Uani d 1 O
O2 0.8038(3) 0.7847(2) 0.0754(2) 0.0218(9) Uani d 1 O
O3 0.3423(3) 0.5857(2) 0.1467(3) 0.0284(10) Uani d 1 O
O4 -0.0732(3) 0.5604(2) 0.4085(3) 0.0280(10) Uani d 1 O
O5 0.6028(3) 0.8626(2) 0.1491(2) 0.0241(10) Uani d 1 O
O6 -0.0475(3) 0.3697(3) 0.2134(3) 0.0251(10) Uani d 1 O
O7 0.9063(3) 0.8883(2) -0.2727(3) 0.0247(10) Uani d 1 O
N11 0.7511(3) 0.9615(3) -0.0198(3) 0.0174(11) Uani d 1 N
O8 0.9406(3) 1.0815(2) -0.1021(3) 0.0240(10) Uani d 1 O
N2 0.1219(3) 0.5616(3) 0.2293(3) 0.0187(11) Uani d 1 N
N3 0.0200(4) 0.6917(3) 0.4647(3) 0.0212(12) Uani d 1 N
H36 0.017(4) 0.637(3) 0.430(3) 0.025 Uiso d 1 H
N4 0.8830(4) 0.2236(3) 0.1643(3) 0.0209(12) Uani d 1 N
H44 0.914(4) 0.275(3) 0.180(3) 0.025 Uiso d 1 H
N5 1.1712(4) 1.0813(3) -0.4175(3) 0.0235(12) Uani d 1 N
N6 0.8508(4) 0.1142(3) 0.0922(3) 0.0217(12) Uani d 1 N
H43 0.869(4) 0.072(3) 0.039(3) 0.026 Uiso d 1 H
N7 -0.1687(4) 0.4478(3) 0.3788(3) 0.0207(12) Uani d 1 N
H24 -0.160(4) 0.400(3) 0.334(3) 0.025 Uiso d 1 H
N8 1.0181(4) 1.0315(3) -0.2576(4) 0.0227(13) Uani d 1 N
H5 1.010(4) 0.993(4) -0.288(4) 0.027 Uiso d 1 H
N9 -0.0151(4) 0.7882(3) 0.5729(3) 0.0205(12) Uani d 1 N
N10 -0.3432(4) 0.3681(3) 0.4700(3) 0.0255(12) Uani d 1 N
C1 0.8417(4) 0.9566(4) -0.1235(4) 0.0218(15) Uani d 1 C
C2 0.7762(4) 0.1785(4) 0.2342(4) 0.0178(14) Uani d 1 C
C3 0.3352(5) 0.5013(4) -0.0275(4) 0.0272(15) Uani d 1 C
H16 0.4067 0.5262 -0.0358 0.033 Uiso calc 1 H
C4 0.5731(5) 0.7603(4) -0.1717(4) 0.0247(15) Uani d 1 C
H1 0.5463 0.7444 -0.22 0.03 Uiso calc 1 H
C5 1.1154(5) 1.0939(4) -0.3176(4) 0.0188(14) Uani d 1 C
C6 0.6011(5) 0.1321(4) 0.3835(4) 0.0250(15) Uani d 1 C
H40 0.5466 0.1394 0.4492 0.03 Uiso calc 1 H
C7 0.6997(5) 0.1934(4) 0.3318(4) 0.0253(15) Uani d 1 C
H41 0.7129 0.2411 0.3612 0.03 Uiso calc 1 H
C8 0.1228(4) 0.4231(4) 0.0001(4) 0.0241(15) Uani d 1 C
H19 0.0528 0.3957 0.0087 0.029 Uiso calc 1 H
C9 0.1001(4) 0.6655(4) 0.1667(4) 0.0324(16) Uani d 1 C
H26 0.0993 0.6637 0.098 0.049 Uiso calc 1 H
H27 0.1626 0.7076 0.1557 0.049 Uiso calc 1 H
H25 0.0243 0.6932 0.2054 0.049 Uiso calc 1 H
C10 0.2716(5) 0.9000(4) 0.3766(4) 0.0278(16) Uani d 1 C
H33 0.3254 0.9494 0.3593 0.033 Uiso calc 1 H
C11 0.7188(5) 0.8367(4) -0.1380(4) 0.0242(15) Uani d 1 C
C12 1.2992(5) 1.2136(4) -0.4525(4) 0.0257(15) Uani d 1 C
H8 1.3609 1.2551 -0.5015 0.031 Uiso calc 1 H
C13 -0.3065(5) 0.4916(4) 0.5431(4) 0.0249(15) Uani d 1 C
H20 -0.2564 0.5392 0.5383 0.03 Uiso calc 1 H
C14 1.2424(4) 1.2243(4) -0.3483(4) 0.0262(15) Uani d 1 C
H7 1.2664 1.2724 -0.3261 0.031 Uiso calc 1 H
C15 -0.2749(5) 0.4382(4) 0.4670(4) 0.0206(14) Uani d 1 C
C16 0.6591(4) 1.0452(4) -0.0290(4) 0.0253(15) Uani d 1 C
H12 0.6971 1.109 -0.0636 0.038 Uiso calc 1 H
H11 0.6047 1.0459 0.0417 0.038 Uiso calc 1 H
H10 0.6159 1.0349 -0.0712 0.038 Uiso calc 1 H
C17 0.6797(5) 0.8090(4) -0.2082(4) 0.0230(14) Uani d 1 C
H4 0.7255 0.8232 -0.2811 0.028 Uiso calc 1 H
C18 0.8290(5) 0.8969(4) -0.1813(4) 0.0219(14) Uani d 1 C
C19 1.2623(5) 1.1406(4) -0.4811(4) 0.0254(15) Uani d 1 C
H9 1.3036 1.1317 -0.5496 0.03 Uiso calc 1 H
C20 0.6581(4) 0.0471(4) 0.2407(4) 0.0239(15) Uani d 1 C
H39 0.6445 0.0002 0.2107 0.029 Uiso calc 1 H
C21 0.9347(5) 1.0271(4) -0.1576(4) 0.0193(14) Uani d 1 C
C22 1.1503(4) 1.1626(4) -0.2788(4) 0.0209(14) Uani d 1 C
H6 1.1124 1.1664 -0.208 0.025 Uiso calc 1 H
C23 0.2458(5) 0.4813(4) 0.0712(4) 0.0213(14) Uani d 1 C
C24 -0.0544(5) 0.7139(4) 0.5547(4) 0.0210(14) Uani d 1 C
H35 -0.1247 0.6812 0.5988 0.025 Uiso calc 1 H
C25 -0.4875(5) 0.4019(4) 0.6333(4) 0.0319(16) Uani d 1 C
H22 -0.5605 0.3884 0.6888 0.038 Uiso calc 1 H
C26 -0.4473(5) 0.3520(4) 0.5539(4) 0.0316(16) Uani d 1 C
H23 -0.4955 0.3033 0.558 0.038 Uiso calc 1 H
C27 0.7560(5) 0.1085(4) 0.1896(4) 0.0197(14) Uani d 1 C
C28 0.6523(5) 0.8095(4) -0.0282(4) 0.0186(14) Uani d 1 C
C29 0.1692(5) 0.8936(4) 0.4680(4) 0.0284(15) Uani d 1 C
H34 0.1537 0.9366 0.5122 0.034 Uiso calc 1 H
C30 0.5073(5) 0.7359(4) -0.0626(4) 0.0273(15) Uani d 1 C
H2 0.4361 0.7033 -0.0379 0.033 Uiso calc 1 H
C31 0.9243(5) 0.1827(4) 0.0820(4) 0.0248(15) Uani d 1 C
H42 0.9952 0.1994 0.0247 0.03 Uiso calc 1 H
C32 0.0268(5) 0.4924(4) 0.2583(4) 0.0238(15) Uani d 1 C
C33 0.1362(5) 0.4431(4) 0.0880(4) 0.0205(14) Uani d 1 C
C34 0.2183(5) 0.7622(4) 0.3316(4) 0.0239(15) Uani d 1 C
H31 0.2346 0.7184 0.288 0.029 Uiso calc 1 H
C35 -0.0722(5) 0.5033(4) 0.3536(4) 0.0220(14) Uani d 1 C
C36 0.2123(5) 0.4434(4) -0.1001(4) 0.0255(15) Uani d 1 C
H18 0.2016 0.43 -0.1581 0.031 Uiso calc 1 H
C37 0.2961(5) 0.8359(4) 0.3113(4) 0.0293(16) Uani d 1 C
H32 0.3664 0.8423 0.2522 0.035 Uiso calc 1 H
C38 0.0918(5) 0.8187(4) 0.4887(4) 0.0206(14) Uani d 1 C
C39 0.5822(5) 0.0608(4) 0.3396(4) 0.0223(14) Uani d 1 C
H38 0.5164 0.0206 0.3777 0.027 Uiso calc 1 H
C40 0.1141(5) 0.7572(4) 0.4210(4) 0.0187(14) Uani d 1 C
C41 0.3180(5) 0.4840(4) -0.1140(4) 0.0296(16) Uani d 1 C
H17 0.3769 0.4993 -0.1817 0.035 Uiso calc 1 H
C42 -0.4139(5) 0.4734(4) 0.6269(4) 0.0296(16) Uani d 1 C
H21 -0.437 0.509 0.679 0.035 Uiso calc 1 H
C43 0.5461(5) 0.7595(4) 0.0117(4) 0.0223(15) Uani d 1 C
H3 0.5023 0.7422 0.0851 0.027 Uiso calc 1 H
C44 0.0334(5) 0.4325(4) 0.1914(4) 0.0200(14) Uani d 1 C
H37 -0.044(4) 0.811(3) 0.638(3) 0.024 Uiso d 1 H

loop_
_atom_site_aniso_label
_atom_site_aniso_U_11
_atom_site_aniso_U_22
_atom_site_aniso_U_33
_atom_site_aniso_U_12
_atom_site_aniso_U_13
_atom_site_aniso_U_23
S1 0.0198(9) 0.0265(10) 0.0245(10) -0.0054(8) -0.0047(8) -0.0065(8)
S2 0.0223(9) 0.0227(9) 0.0215(9) -0.0042(8) -0.0049(8) -0.0076(8)
O1 0.026(2) 0.020(2) 0.028(2) -0.0042(18) -0.0119(19) 0.000(2)
O2 0.020(2) 0.021(2) 0.021(2) 0.0009(19) -0.0068(18) -0.0016(18)
O3 0.021(2) 0.032(2) 0.032(2) -0.0161(19) -0.0048(19) -0.0046(19)
O4 0.026(2) 0.028(2) 0.034(2) -0.0074(19) -0.006(2) -0.017(2)
O5 0.024(2) 0.025(2) 0.019(2) -0.0066(18) 0.0030(19) -0.0101(19)
O6 0.020(2) 0.032(2) 0.025(2) -0.0155(19) 0.0002(19) -0.0122(19)
O7 0.022(2) 0.029(2) 0.025(2) -0.0049(18) -0.003(2) -0.014(2)
N11 0.016(3) 0.012(3) 0.020(3) -0.002(2) -0.004(2) -0.003(2)
O8 0.027(2) 0.025(2) 0.018(2) -0.0088(18) 0.0004(19) -0.0092(19)
N2 0.021(3) 0.011(3) 0.021(3) -0.003(2) -0.005(2) -0.001(2)
N3 0.025(3) 0.021(3) 0.021(3) -0.003(2) -0.010(2) -0.007(2)
N4 0.022(3) 0.023(3) 0.023(3) -0.007(2) -0.007(2) -0.011(3)
N5 0.020(3) 0.022(3) 0.025(3) -0.004(2) -0.003(2) -0.006(2)
N6 0.023(3) 0.021(3) 0.024(3) -0.003(2) -0.008(3) -0.009(2)
N7 0.020(3) 0.025(3) 0.025(3) -0.003(2) -0.008(2) -0.015(2)
N8 0.027(3) 0.024(3) 0.021(3) -0.007(3) -0.006(3) -0.012(2)
N9 0.022(3) 0.024(3) 0.016(3) -0.005(2) -0.003(2) -0.008(2)
N10 0.015(3) 0.035(3) 0.028(3) -0.008(2) -0.001(2) -0.014(3)
C1 0.014(3) 0.035(4) 0.018(3) -0.008(3) 0.003(3) -0.016(3)
C2 0.018(4) 0.016(3) 0.017(3) -0.005(3) -0.001(3) -0.005(3)
C3 0.022(4) 0.027(4) 0.030(4) -0.003(3) -0.005(3) -0.008(3)
C4 0.024(4) 0.027(4) 0.027(4) -0.004(3) -0.006(3) -0.014(3)
C5 0.013(3) 0.016(3) 0.028(4) 0.000(3) -0.008(3) -0.006(3)
C6 0.019(4) 0.031(4) 0.022(4) -0.002(3) -0.002(3) -0.009(3)
C7 0.024(4) 0.026(4) 0.030(4) 0.000(3) -0.011(3) -0.012(3)
C8 0.018(3) 0.021(3) 0.029(4) 0.002(3) -0.002(3) -0.011(3)
C9 0.026(4) 0.031(4) 0.036(4) -0.006(3) -0.001(3) -0.014(3)
C10 0.025(4) 0.035(4) 0.024(4) -0.017(3) -0.007(3) -0.002(3)
C11 0.025(4) 0.032(4) 0.020(4) -0.002(3) -0.010(3) -0.009(3)
C12 0.019(4) 0.029(4) 0.028(4) -0.009(3) -0.006(3) -0.005(3)
C13 0.024(4) 0.022(4) 0.029(4) 0.001(3) -0.005(3) -0.012(3)
C14 0.019(4) 0.027(4) 0.034(4) -0.007(3) -0.005(3) -0.013(3)
C15 0.017(4) 0.019(4) 0.020(4) 0.000(3) -0.002(3) -0.005(3)
C16 0.028(4) 0.022(4) 0.020(3) -0.005(3) -0.004(3) 0.000(3)
C17 0.028(4) 0.019(3) 0.021(4) 0.000(3) -0.009(3) -0.005(3)
C18 0.017(3) 0.025(4) 0.019(3) -0.002(3) -0.002(3) -0.003(3)
C19 0.021(4) 0.025(4) 0.025(4) -0.001(3) -0.008(3) -0.001(3)
C20 0.022(4) 0.026(4) 0.027(4) -0.003(3) -0.014(3) -0.005(3)
C21 0.026(4) 0.018(3) 0.014(3) 0.007(3) -0.010(3) -0.004(3)
C22 0.016(3) 0.027(4) 0.020(3) -0.006(3) -0.003(3) -0.009(3)
C23 0.020(4) 0.020(3) 0.024(4) -0.002(3) -0.006(3) -0.008(3)
C24 0.020(4) 0.021(4) 0.025(4) -0.005(3) -0.010(3) -0.005(3)
C25 0.020(4) 0.049(4) 0.027(4) -0.010(3) 0.006(3) -0.024(3)
C26 0.022(4) 0.043(4) 0.037(4) -0.010(3) -0.011(3) -0.015(4)
C27 0.019(4) 0.023(4) 0.016(3) 0.003(3) -0.004(3) -0.006(3)
C28 0.021(4) 0.015(3) 0.019(4) 0.003(3) -0.008(3) -0.005(3)
C29 0.037(4) 0.022(4) 0.032(4) 0.000(3) -0.019(3) -0.006(3)
C30 0.025(4) 0.026(4) 0.036(4) -0.004(3) -0.012(3) -0.011(3)
C31 0.026(4) 0.022(4) 0.023(4) -0.002(3) -0.004(3) -0.007(3)
C32 0.019(4) 0.025(4) 0.028(4) -0.006(3) -0.007(3) -0.006(3)
C33 0.028(4) 0.019(3) 0.010(3) 0.001(3) -0.002(3) -0.002(3)
C34 0.028(4) 0.025(4) 0.024(4) 0.004(3) -0.015(3) -0.009(3)
C35 0.028(4) 0.014(3) 0.024(4) -0.004(3) -0.010(3) -0.001(3)
C36 0.032(4) 0.025(4) 0.021(4) -0.002(3) -0.010(3) -0.007(3)
C37 0.028(4) 0.034(4) 0.020(4) -0.007(3) -0.005(3) 0.000(3)
C38 0.019(4) 0.020(4) 0.026(4) -0.004(3) -0.009(3) -0.007(3)
C39 0.021(4) 0.014(3) 0.028(4) -0.005(3) -0.010(3) 0.003(3)
C40 0.022(4) 0.014(3) 0.019(4) -0.005(3) -0.009(3) 0.001(3)
C41 0.029(4) 0.027(4) 0.026(4) -0.007(3) -0.001(3) -0.006(3)
C42 0.022(4) 0.038(4) 0.029(4) 0.000(3) -0.003(3) -0.017(3)
C43 0.023(4) 0.022(3) 0.021(4) 0.000(3) -0.004(3) -0.010(3)
C44 0.023(4) 0.018(3) 0.023(4) 0.008(3) -0.016(3) -0.005(3)

loop_
_atom_type_symbol
_atom_type_description
_atom_type_scat_dispersion_real
_atom_type_scat_dispersion_imag
_atom_type_scat_source
C C 0.0033 0.0016 'International Tables Vol C Tables 4.2.6.8 and 6.1.1.4'
H H 0 0 'International Tables Vol C Tables 4.2.6.8 and 6.1.1.4'
N N 0.0061 0.0033 'International Tables Vol C Tables 4.2.6.8 and 6.1.1.4'
O O 0.0106 0.006 'International Tables Vol C Tables 4.2.6.8 and 6.1.1.4'
S S 0.1246 0.1234 'International Tables Vol C Tables 4.2.6.8 and 6.1.1.4'

loop_
_geom_angle_atom_site_label_1
_geom_angle_atom_site_label_2
_geom_angle_atom_site_label_3
_geom_angle
O1 S1 O3 118.4(2)
O1 S1 N2 108.4(2)
O3 S1 N2 108.8(2)
O1 S1 C23 110.6(2)
O3 S1 C23 108.8(2)
N2 S1 C23 100.3(2)
O2 S2 O5 118.6(2)
O2 S2 N11 108.1(2)
O5 S2 N11 108.5(2)
O2 S2 C28 110.3(2)
O5 S2 C28 109.2(2)
N11 S2 C28 100.5(2)
C1 N11 C16 113.7(4)
C1 N11 S2 112.6(3)
C16 N11 S2 116.7(3)
C32 N2 C9 114.2(4)
C32 N2 S1 112.6(3)
C9 N2 S1 115.9(3)
C24 N3 C40 107.5(4)
C24 N3 H36 130(2)
C40 N3 H36 122(2)
C31 N4 C2 107.7(4)
C31 N4 H44 131(3)
C2 N4 H44 121(3)
C19 N5 C5 116.3(4)
C31 N6 C27 107.6(4)
C31 N6 H43 123(2)
C27 N6 H43 129(2)
C35 N7 C15 129.1(4)
C35 N7 H24 117(2)
C15 N7 H24 114(2)
C21 N8 C5 130.4(4)
C21 N8 H5 116(4)
C5 N8 H5 114(4)
C24 N9 C38 107.9(4)
C24 N9 H37 128(2)
C38 N9 H37 123(2)
C15 N10 C26 116.0(4)
C18 C1 C21 126.6(5)
C18 C1 N11 121.1(4)
C21 C1 N11 112.1(4)
C27 C2 C7 122.4(5)
C27 C2 N4 107.2(4)
C7 C2 N4 130.5(5)
C23 C3 C41 119.4(5)
C23 C3 H16 120.3
C41 C3 H16 120.3
C30 C4 C17 119.2(5)
C30 C4 H1 120.4
C17 C4 H1 120.4
N5 C5 C22 123.5(5)
N5 C5 N8 112.6(4)
C22 C5 N8 123.8(5)
C39 C6 C7 121.9(5)
C39 C6 H40 119
C7 C6 H40 119
C2 C7 C6 115.6(5)
C2 C7 H41 122.2
C6 C7 H41 122.2
C36 C8 C33 121.1(5)
C36 C8 H19 119.5
C33 C8 H19 119.5
N2 C9 H26 109.5
N2 C9 H27 109.5
H26 C9 H27 109.5
N2 C9 H25 109.5
H26 C9 H25 109.5
H27 C9 H25 109.5
C37 C10 C29 122.5(5)
C37 C10 H33 118.7
C29 C10 H33 118.7
C17 C11 C28 118.4(5)
C17 C11 C18 119.9(5)
C28 C11 C18 121.6(5)
C19 C12 C14 118.5(5)
C19 C12 H8 120.8
C14 C12 H8 120.8
C15 C13 C42 118.8(5)
C15 C13 H20 120.6
C42 C13 H20 120.6
C22 C14 C12 119.0(5)
C22 C14 H7 120.5
C12 C14 H7 120.5
N10 C15 C13 123.3(5)
N10 C15 N7 111.5(4)
C13 C15 N7 125.2(5)
N11 C16 H12 109.5
N11 C16 H11 109.5
H12 C16 H11 109.5
N11 C16 H10 109.5
H12 C16 H10 109.5
H11 C16 H10 109.5
C11 C17 C4 121.2(5)
C11 C17 H4 119.4
C4 C17 H4 119.4
O7 C18 C1 124.3(5)
O7 C18 C11 116.6(5)
C1 C18 C11 119.1(5)
N5 C19 C12 124.5(5)
N5 C19 H9 117.8
C12 C19 H9 117.8
C39 C20 C27 115.5(5)
C39 C20 H39 122.3
C27 C20 H39 122.3
O8 C21 N8 121.1(5)
O8 C21 C1 123.8(5)
N8 C21 C1 115.1(5)
C14 C22 C5 118.0(5)
C14 C22 H6 121
C5 C22 H6 121
C3 C23 C33 122.4(5)
C3 C23 S1 122.5(4)
C33 C23 S1 115.0(4)
N9 C24 N3 111.0(5)
N9 C24 H35 124.5
N3 C24 H35 124.5
C26 C25 C42 116.7(5)
C26 C25 H22 121.6
C42 C25 H22 121.6
N10 C26 C25 125.2(5)
N10 C26 H23 117.4
C25 C26 H23 117.4
C2 C27 C20 122.3(5)
C2 C27 N6 106.4(5)
C20 C27 N6 131.3(5)
C43 C28 C11 122.0(5)
C43 C28 S2 121.0(4)
C11 C28 S2 116.9(4)
C38 C29 C10 115.8(5)
C38 C29 H34 122.1
C10 C29 H34 122.1
C4 C30 C43 121.3(5)
C4 C30 H2 119.4
C43 C30 H2 119.4
N4 C31 N6 111.1(5)
N4 C31 H42 124.5
N6 C31 H42 124.5
C44 C32 C35 127.1(5)
C44 C32 N2 120.3(5)
C35 C32 N2 112.3(4)
C8 C33 C23 117.0(5)
C8 C33 C44 120.1(5)
C23 C33 C44 122.6(5)
C37 C34 C40 116.4(5)
C37 C34 H31 121.8
C40 C34 H31 121.8
O4 C35 N7 121.1(5)
O4 C35 C32 123.7(5)
N7 C35 C32 115.1(5)
C8 C36 C41 120.1(5)
C8 C36 H18 120
C41 C36 H18 120
C10 C37 C34 121.5(5)
C10 C37 H32 119.3
C34 C37 H32 119.3
C40 C38 C29 121.6(5)
C40 C38 N9 106.7(4)
C29 C38 N9 131.7(5)
C6 C39 C20 122.3(5)
C6 C39 H38 118.8
C20 C39 H38 118.8
C38 C40 C34 122.2(5)
C38 C40 N3 106.8(4)
C34 C40 N3 130.9(5)
C3 C41 C36 120.0(5)
C3 C41 H17 120
C36 C41 H17 120
C13 C42 C25 120.0(5)
C13 C42 H21 120
C25 C42 H21 120
C28 C43 C30 117.8(5)
C28 C43 H3 121.1
C30 C43 H3 121.1
O6 C44 C32 122.8(5)
O6 C44 C33 118.3(5)
C32 C44 C33 118.9(5)

loop_
_geom_bond_atom_site_label_1
_geom_bond_atom_site_label_2
_geom_bond_distance
S1 O1 1.432(3)
S1 O3 1.441(3)
S1 N2 1.633(4)
S1 C23 1.763(5)
S2 O2 1.433(3)
S2 O5 1.435(3)
S2 N11 1.645(4)
S2 C28 1.754(5)
O4 C35 1.245(5)
O6 C44 1.294(5)
O7 C18 1.294(5)
N11 C1 1.463(6)
N11 C16 1.476(6)
O8 C21 1.251(5)
N2 C32 1.466(6)
N2 C9 1.469(6)
N3 C24 1.333(6)
N3 C40 1.396(6)
N3 H36 1.02(4)
N4 C31 1.323(6)
N4 C2 1.396(6)
N4 H44 0.96(4)
N5 C19 1.334(5)
N5 C5 1.349(5)
N6 C31 1.334(5)
N6 C27 1.401(6)
N6 H43 1.01(4)
N7 C35 1.369(6)
N7 C15 1.396(6)
N7 H24 1.01(4)
N8 C21 1.369(6)
N8 C5 1.402(6)
N8 H5 0.80(4)
N9 C24 1.316(5)
N9 C38 1.400(6)
N9 H37 0.98(4)
N10 C15 1.345(6)
N10 C26 1.353(6)
C1 C18 1.366(6)
C1 C21 1.447(6)
C2 C27 1.384(6)
C2 C7 1.383(6)
C3 C23 1.373(6)
C3 C41 1.377(6)
C3 H16 0.93
C4 C30 1.384(6)
C4 C17 1.392(6)
C4 H1 0.93
C5 C22 1.401(6)
C6 C39 1.385(6)
C6 C7 1.399(6)
C6 H40 0.93
C7 H41 0.93
C8 C36 1.387(6)
C8 C33 1.390(6)
C8 H19 0.93
C9 H26 0.96
C9 H27 0.96
C9 H25 0.96
C10 C37 1.376(6)
C10 C29 1.396(6)
C10 H33 0.93
C11 C17 1.386(6)
C11 C28 1.394(6)
C11 C18 1.505(6)
C12 C19 1.371(6)
C12 C14 1.393(6)
C12 H8 0.93
C13 C15 1.373(6)
C13 C42 1.380(6)
C13 H20 0.93
C14 C22 1.375(6)
C14 H7 0.93
C16 H12 0.96
C16 H11 0.96
C16 H10 0.96
C17 H4 0.93
C19 H9 0.93
C20 C39 1.389(6)
C20 C27 1.392(6)
C20 H39 0.93
C22 H6 0.93
C23 C33 1.409(6)
C24 H35 0.93
C25 C26 1.372(6)
C25 C42 1.386(6)
C25 H22 0.93
C26 H23 0.93
C28 C43 1.393(6)
C29 C38 1.393(6)
C29 H34 0.93
C30 C43 1.404(6)
C30 H2 0.93
C31 H42 0.93
C32 C44 1.391(6)
C32 C35 1.448(7)
C33 C44 1.494(6)
C34 C37 1.385(6)
C34 C40 1.395(6)
C34 H31 0.93
C36 C41 1.393(6)
C36 H18 0.93
C37 H32 0.93
C38 C40 1.376(6)
C39 H38 0.93
C41 H17 0.93
C42 H21 0.93
C43 H3 0.93
